data_7100161
loop_
_publ_author_name
'T. C. W. Mak'
'Xu-Dong Chen'

_publ_section_title
;
Order of coordinating ability of polyatomic monoanions
established from their interaction with a disilver(I) metallacyclophane
skeleton
;
_journal_name_full 'Chemical Communications'
_journal_paper_doi 10.1039/b505985b
_journal_year 2005
_chemical_formula_sum 'C28 H42 B Br Mg N6'
_chemical_formula_weight 577.71
_space_group_IT_number 33
_symmetry_cell_setting orthorhombic
_symmetry_space_group_name_Hall 'P 2c -2n'
_symmetry_space_group_name_H-M 'P n a 21'
_cell_angle_alpha 90.00
_cell_angle_beta 90.00
_cell_angle_gamma 90.00
_cell_formula_units_Z 4
_cell_length_a 18.8479(19)
_cell_length_b 16.3926(17)
_cell_length_c 10.1499(10)
_cell_measurement_temperature 123(2)
_cell_volume 3136.0(5)
_diffrn_ambient_temperature 123(2)
_exptl_crystal_density_diffrn 1.224
_cod_depositor_comments
;
The following automatic conversions were performed:
'_symmetry_cell_setting' value 'Orthorhombic' changed to 'orthorhombic'
according to '/home/saulius/struct/CIF-dictionaries/cif_core.dic'
dictionary named 'cif_core.dic' version 2.4.1 from 2010-06-29.

Automatic conversion script
Id: cif_fix_enum 1527 2010-12-29 10:47:43Z saulius 
;
_cod_database_code 7100161

loop_
_symmetry_equiv_pos_as_xyz
'x, y, z'
'-x, -y, z+1/2'
'x+1/2, -y+1/2, z'
'-x+1/2, y+1/2, z+1/2'

loop_
_atom_site_label
_atom_site_type_symbol
_atom_site_fract_x
_atom_site_fract_y
_atom_site_fract_z
_atom_site_U_iso_or_equiv
_atom_site_adp_type
_atom_site_occupancy
_atom_site_symmetry_multiplicity
_atom_site_calc_flag
_atom_site_refinement_flags
_atom_site_disorder_assembly
_atom_site_disorder_group
Br Br 0.91603(2) 0.87330(2) 0.46941(5) 0.06741(15) Uani 1 1 d . . .
Mg Mg 0.80943(5) 0.89285(6) 0.33510(10) 0.0335(2) Uani 1 1 d . . .
B B 0.67377(19) 0.9117(2) 0.1657(3) 0.0346(7) Uani 1 1 d . . .
N11 N 0.73974(13) 0.90439(14) 0.0746(2) 0.0338(5) Uani 1 1 d . . .
N21 N 0.84791(13) 0.89718(15) 0.0069(3) 0.0371(6) Uani 1 1 d . . .
C11 C 0.80833(16) 0.89829(18) 0.1170(3) 0.0344(6) Uani 1 1 d . . .
C21 C 0.73922(18) 0.9068(2) -0.0615(3) 0.0420(7) Uani 1 1 d . . .
H21 H 0.6983 0.9113 -0.1156 0.050 Uiso 1 1 calc R . .
C31 C 0.80602(18) 0.9016(2) -0.1037(3) 0.0444(8) Uani 1 1 d . . .
H31 H 0.8216 0.9011 -0.1927 0.053 Uiso 1 1 calc R . .
C41 C 0.92697(17) 0.8916(2) 0.0061(4) 0.0456(8) Uani 1 1 d . . .
C51 C 0.9464(2) 0.8058(3) 0.0552(6) 0.0866(16) Uani 1 1 d . . .
H51A H 0.9233 0.7648 -0.0005 0.130 Uiso 1 1 calc R . .
H51B H 0.9303 0.7992 0.1464 0.130 Uiso 1 1 calc R . .
H51C H 0.9980 0.7985 0.0512 0.130 Uiso 1 1 calc R . .
C61 C 0.9548(2) 0.9087(5) -0.1283(5) 0.113(2) Uani 1 1 d . . .
H61A H 0.9410 0.8645 -0.1881 0.169 Uiso 1 1 calc R . .
H61B H 1.0067 0.9126 -0.1251 0.169 Uiso 1 1 calc R . .
H61C H 0.9351 0.9604 -0.1604 0.169 Uiso 1 1 calc R . .
C71 C 0.9567(2) 0.9534(3) 0.1019(5) 0.0749(13) Uani 1 1 d . . .
H71A H 1.0086 0.9500 0.1021 0.112 Uiso 1 1 calc R . .
H71B H 0.9387 0.9419 0.1905 0.112 Uiso 1 1 calc R . .
H71C H 0.9421 1.0083 0.0751 0.112 Uiso 1 1 calc R . .
N12 N 0.68259(12) 0.98705(14) 0.2563(2) 0.0343(5) Uani 1 1 d . . .
N22 N 0.72340(13) 1.07050(15) 0.4016(2) 0.0356(5) Uani 1 1 d . . .
C12 C 0.73656(16) 0.99823(16) 0.3429(3) 0.0339(6) Uani 1 1 d . . .
C22 C 0.63692(16) 1.0525(2) 0.2604(3) 0.0411(7) Uani 1 1 d . . .
H22 H 0.5953 1.0594 0.2087 0.049 Uiso 1 1 calc R . .
C32 C 0.66206(18) 1.10481(19) 0.3512(3) 0.0422(8) Uani 1 1 d . . .
H32 H 0.6416 1.1555 0.3760 0.051 Uiso 1 1 calc R . .
C42 C 0.76932(19) 1.10714(19) 0.5052(3) 0.0430(8) Uani 1 1 d . . .
C52 C 0.7773(2) 1.0450(2) 0.6163(4) 0.0626(11) Uani 1 1 d . . .
H52A H 0.7302 1.0268 0.6450 0.094 Uiso 1 1 calc R . .
H52B H 0.8022 1.0702 0.6906 0.094 Uiso 1 1 calc R . .
H52C H 0.8045 0.9980 0.5846 0.094 Uiso 1 1 calc R . .
C62 C 0.8413(2) 1.1260(3) 0.4448(5) 0.0682(12) Uani 1 1 d . . .
H62A H 0.8627 1.0755 0.4116 0.102 Uiso 1 1 calc R . .
H62B H 0.8723 1.1500 0.5118 0.102 Uiso 1 1 calc R . .
H62C H 0.8354 1.1646 0.3719 0.102 Uiso 1 1 calc R . .
C72 C 0.7355(2) 1.1847(2) 0.5574(4) 0.0608(10) Uani 1 1 d . . .
H72A H 0.7347 1.2260 0.4876 0.091 Uiso 1 1 calc R . .
H72B H 0.7632 1.2051 0.6323 0.091 Uiso 1 1 calc R . .
H72C H 0.6869 1.1732 0.5860 0.091 Uiso 1 1 calc R . .
N13 N 0.66771(13) 0.83419(15) 0.2528(2) 0.0366(6) Uani 1 1 d . . .
N23 N 0.69033(15) 0.74188(16) 0.3975(3) 0.0433(6) Uani 1 1 d . . .
C13 C 0.71790(16) 0.80969(17) 0.3400(3) 0.0357(6) Uani 1 1 d . . .
C23 C 0.61094(18) 0.7815(2) 0.2562(3) 0.0449(8) Uani 1 1 d . . .
H23 H 0.5693 0.7852 0.2036 0.054 Uiso 1 1 calc R . .
C33 C 0.6246(2) 0.7240(2) 0.3465(4) 0.0526(9) Uani 1 1 d . . .
H33 H 0.5948 0.6797 0.3705 0.063 Uiso 1 1 calc R . .
C43 C 0.7281(2) 0.69652(19) 0.5051(3) 0.0513(9) Uani 1 1 d . . .
C53 C 0.6812(3) 0.6255(3) 0.5510(5) 0.0772(14) Uani 1 1 d . . .
H53A H 0.6354 0.6467 0.5810 0.116 Uiso 1 1 calc R . .
H53B H 0.7047 0.5969 0.6237 0.116 Uiso 1 1 calc R . .
H53C H 0.6737 0.5876 0.4776 0.116 Uiso 1 1 calc R . .
C63 C 0.7974(2) 0.6645(3) 0.4506(4) 0.0692(11) Uani 1 1 d . . .
H63A H 0.7877 0.6270 0.3776 0.104 Uiso 1 1 calc R . .
H63B H 0.8232 0.6355 0.5202 0.104 Uiso 1 1 calc R . .
H63C H 0.8262 0.7102 0.4188 0.104 Uiso 1 1 calc R . .
C73 C 0.7405(2) 0.7548(2) 0.6184(4) 0.0638(11) Uani 1 1 d . . .
H73A H 0.7715 0.7992 0.5894 0.096 Uiso 1 1 calc R . .
H73B H 0.7629 0.7255 0.6915 0.096 Uiso 1 1 calc R . .
H73C H 0.6949 0.7773 0.6476 0.096 Uiso 1 1 calc R . .
C1T C 0.4437(4) 0.0230(7) 0.2059(14) 0.153(4) Uani 1 1 d . . .
C2T C 0.4477(6) 0.0625(13) 0.3057(14) 0.208(10) Uani 1 1 d . . .
H2T H 0.4436 0.0318 0.3848 0.250 Uiso 1 1 calc R . .
C3T C 0.4557(6) 0.1323(15) 0.3205(13) 0.215(9) Uani 1 1 d . . .
H3T H 0.4543 0.1550 0.4065 0.258 Uiso 1 1 calc R . .
C4T C 0.4676(5) 0.1839(8) 0.209(2) 0.179(4) Uani 1 1 d . . .
H4T H 0.4803 0.2397 0.2182 0.215 Uiso 1 1 calc R . .
C5T C 0.4593(8) 0.1469(13) 0.0849(15) 0.235(9) Uani 1 1 d . . .
H5T H 0.4628 0.1769 0.0051 0.282 Uiso 1 1 calc R . .
C6T C 0.4449(5) 0.0577(10) 0.0870(9) 0.173(5) Uani 1 1 d . . .
H6T H 0.4370 0.0274 0.0086 0.207 Uiso 1 1 calc R . .
C7T C 0.4358(4) -0.0574(7) 0.210(2) 0.257(10) Uani 1 1 d . . .
H7T1 H 0.4558 -0.0785 0.2920 0.386 Uiso 1 1 calc R . .
H7T2 H 0.4606 -0.0820 0.1347 0.386 Uiso 1 1 calc R . .
H7T3 H 0.3853 -0.0710 0.2052 0.386 Uiso 1 1 calc R . .
H1B H 0.6259(17) 0.9185(18) 0.102(3) 0.037(8) Uiso 1 1 d . . .

loop_
_atom_site_aniso_label
_atom_site_aniso_U_11
_atom_site_aniso_U_22
_atom_site_aniso_U_33
_atom_site_aniso_U_23
_atom_site_aniso_U_13
_atom_site_aniso_U_12
Br 0.0571(2) 0.0729(3) 0.0722(3) 0.0049(2) -0.0322(2) 0.00315(19)
Mg 0.0343(5) 0.0318(5) 0.0345(5) 0.0001(4) -0.0092(4) 0.0025(4)
B 0.0336(18) 0.0372(18) 0.0330(17) -0.0049(14) -0.0070(14) 0.0002(15)
N11 0.0347(14) 0.0342(12) 0.0325(13) -0.0001(10) -0.0047(10) 0.0016(10)
N21 0.0333(13) 0.0406(13) 0.0374(14) 0.0036(11) 0.0010(11) 0.0032(10)
C11 0.0333(16) 0.0316(15) 0.0381(16) 0.0014(13) -0.0071(14) -0.0006(12)
C21 0.0406(18) 0.0518(18) 0.0335(18) 0.0022(13) -0.0073(13) 0.0015(14)
C31 0.047(2) 0.0510(19) 0.0348(16) 0.0033(15) -0.0006(15) 0.0042(16)
C41 0.0321(17) 0.0519(19) 0.053(2) 0.0030(15) 0.0037(14) -0.0002(13)
C51 0.049(2) 0.057(3) 0.154(5) 0.006(3) -0.012(3) 0.014(2)
C61 0.037(3) 0.233(8) 0.069(3) 0.019(4) 0.012(2) 0.002(3)
C71 0.045(2) 0.082(3) 0.099(4) -0.012(3) -0.002(2) -0.016(2)
N12 0.0313(13) 0.0359(13) 0.0357(13) 0.0003(10) -0.0040(11) 0.0041(10)
N22 0.0396(14) 0.0328(13) 0.0343(13) -0.0022(11) -0.0006(11) 0.0025(11)
C12 0.0331(15) 0.0301(14) 0.0386(15) 0.0000(13) -0.0033(12) 0.0014(11)
C22 0.0352(17) 0.0465(19) 0.0415(18) 0.0064(14) -0.0007(14) 0.0086(14)
C32 0.0438(19) 0.0350(15) 0.048(2) -0.0011(14) 0.0062(15) 0.0123(14)
C42 0.0503(19) 0.0368(16) 0.0421(19) -0.0081(13) -0.0098(15) 0.0048(14)
C52 0.095(3) 0.049(2) 0.0432(19) -0.0068(18) -0.017(2) 0.007(2)
C62 0.050(2) 0.087(3) 0.067(3) -0.018(2) -0.007(2) -0.017(2)
C72 0.073(3) 0.048(2) 0.062(2) -0.0175(18) -0.009(2) 0.0033(19)
N13 0.0350(13) 0.0367(13) 0.0382(14) -0.0063(11) -0.0027(11) -0.0055(11)
N23 0.0587(17) 0.0350(14) 0.0360(14) -0.0010(11) 0.0022(13) -0.0073(12)
C13 0.0429(17) 0.0308(14) 0.0333(14) -0.0016(13) -0.0010(13) -0.0010(12)
C23 0.0407(18) 0.0476(19) 0.0464(19) -0.0076(16) 0.0005(15) -0.0114(15)
C33 0.057(2) 0.0459(19) 0.055(2) -0.0070(18) 0.0051(18) -0.0179(16)
C43 0.076(2) 0.0372(17) 0.0404(18) 0.0089(14) 0.0016(17) -0.0028(16)
C53 0.117(4) 0.052(2) 0.063(3) 0.014(2) 0.000(3) -0.013(2)
C63 0.093(3) 0.059(2) 0.056(2) 0.006(2) -0.016(2) 0.023(2)
C73 0.100(3) 0.052(2) 0.0386(19) 0.0061(17) -0.005(2) -0.004(2)
C1T 0.050(4) 0.193(9) 0.217(12) -0.056(9) -0.002(5) 0.000(5)
C2T 0.059(5) 0.42(3) 0.149(9) -0.167(14) -0.007(5) 0.052(9)
C3T 0.069(5) 0.47(3) 0.104(7) -0.071(13) -0.008(5) 0.032(11)
C4T 0.112(7) 0.212(12) 0.215(14) -0.029(11) -0.005(8) 0.039(7)
C5T 0.214(14) 0.33(2) 0.157(12) 0.094(14) 0.000(10) 0.142(15)
C6T 0.140(7) 0.296(16) 0.082(6) 0.004(8) -0.037(5) 0.080(10)
C7T 0.075(5) 0.158(9) 0.54(3) -0.018(13) -0.002(9) -0.038(6)

loop_
_geom_bond_atom_site_label_1
_geom_bond_atom_site_label_2
_geom_bond_distance
_geom_bond_site_symmetry_2
_geom_bond_publ_flag
Br Mg 2.4491(10) . ?
Mg C13 2.199(3) . ?
Mg C12 2.208(3) . ?
Mg C11 2.216(3) . ?
B N12 1.549(4) . ?
B N13 1.552(4) . ?
B N11 1.554(4) . ?
N11 C11 1.366(4) . ?
N11 C21 1.381(4) . ?
N21 C11 1.344(4) . ?
N21 C31 1.374(4) . ?
N21 C41 1.493(4) . ?
C21 C31 1.333(5) . ?
C41 C61 1.489(6) . ?
C41 C71 1.512(6) . ?
C41 C51 1.537(5) . ?
N12 C12 1.357(4) . ?
N12 C22 1.376(4) . ?
N22 C12 1.349(4) . ?
N22 C32 1.383(4) . ?
N22 C42 1.489(4) . ?
C22 C32 1.346(5) . ?
C42 C72 1.518(5) . ?
C42 C62 1.521(5) . ?
C42 C52 1.527(5) . ?
N13 C13 1.356(4) . ?
N13 C23 1.376(4) . ?
N23 C13 1.359(4) . ?
N23 C33 1.374(5) . ?
N23 C43 1.501(4) . ?
C23 C33 1.340(5) . ?
C43 C73 1.512(5) . ?
C43 C63 1.512(6) . ?
C43 C53 1.534(6) . ?
C1T C2T 1.205(13) . ?
C1T C7T 1.327(12) . ?
C1T C6T 1.335(14) . ?
C2T C3T 1.16(3) . ?
C3T C4T 1.43(2) . ?
C4T C5T 1.406(18) . ?
C5T C6T 1.49(2) . ?
